data_2241854
loop_
_publ_author_name
'Kwon, Eunjin'
'Kim, Jineun'
'Park, Hyunjin'
'Kim, Tae Ho'

_publ_section_title
;
 A second triclinic polymorph of azimsulfuron
;
_journal_issue 10
_journal_name_full 'Acta Crystallographica Section E'
_journal_page_first 1468
_journal_page_last 1470
_journal_paper_doi 10.1107/S2056989016014845
_journal_volume 72
_journal_year 2016
_chemical_formula_iupac 'C13 H16 N10 O5 S'
_chemical_formula_moiety 'C13 H16 N10 O5 S'
_chemical_formula_sum 'C13 H16 N10 O5 S'
_chemical_formula_weight 424.42
_chemical_name_common azimsulfuron
_chemical_name_systematic
1-(4,6-Dimethoxypyrimidin-2-yl)-3-{[1-methyl-4-(2-methyl-2<i>H</i>-tetrazol-5-yl)pyrazol-5-yl]sulfonyl}urea
_space_group_crystal_system triclinic
_space_group_IT_number 2
_space_group_name_Hall '-P 1'
_space_group_name_H-M_alt 'P -1'
_symmetry_space_group_name_Hall '-P 1'
_symmetry_space_group_name_H-M 'P -1'
_atom_sites_solution_hydrogens geom
_audit_creation_method SHELXL-2014/7
_cell_angle_alpha 67.1562(18)
_cell_angle_beta 80.5936(17)
_cell_angle_gamma 84.0996(17)
_cell_formula_units_Z 4
_cell_length_a 7.6451(2)
_cell_length_b 15.1102(4)
_cell_length_c 17.0314(5)
_cell_measurement_reflns_used 3336
_cell_measurement_temperature 173(2)
_cell_measurement_theta_max 24.18
_cell_measurement_theta_min 2.30
_cell_volume 1787.08(9)
_computing_cell_refinement
;
SAINT (Bruker, 2014)
;
_computing_data_collection
;
APEX2 (Bruker, 2014)
;
_computing_data_reduction
;
SAINT (Bruker, 2014)
;
_computing_molecular_graphics
;
DIAMOND (Brandenburg, 2010)
;
_computing_publication_material
;
SHELXTL (Sheldrick, 2008) and publCIF (Westrip, 2010)
;
_computing_structure_refinement
;
SHELXL2014 (Sheldrick, 2015)
;
_computing_structure_solution
;
SHELXS97 (Sheldrick, 2008)
;
_diffrn_ambient_temperature 173(2)
_diffrn_measured_fraction_theta_full 0.998
_diffrn_measured_fraction_theta_max 0.998
_diffrn_measurement_device_type 'Bruker APEXII CCD'
_diffrn_measurement_method '\f and \w scans'
_diffrn_radiation_type MoK\a
_diffrn_radiation_wavelength 0.71073
_diffrn_reflns_av_R_equivalents 0.0601
_diffrn_reflns_limit_h_max 9
_diffrn_reflns_limit_h_min -8
_diffrn_reflns_limit_k_max 17
_diffrn_reflns_limit_k_min -17
_diffrn_reflns_limit_l_max 20
_diffrn_reflns_limit_l_min -20
_diffrn_reflns_number 25718
_diffrn_reflns_theta_full 24.999
_diffrn_reflns_theta_max 24.999
_diffrn_reflns_theta_min 1.464
_exptl_absorpt_coefficient_mu 0.235
_exptl_absorpt_correction_T_max 0.7457
_exptl_absorpt_correction_T_min 0.6862
_exptl_absorpt_correction_type multi-scan
_exptl_absorpt_process_details
;
(SADABS; Bruker, 2014)
;
_exptl_crystal_colour colourless
_exptl_crystal_density_diffrn 1.577
_exptl_crystal_description needle
_exptl_crystal_F_000 880
_exptl_crystal_size_max 0.300
_exptl_crystal_size_mid 0.037
_exptl_crystal_size_min 0.036
_refine_diff_density_max 0.382
_refine_diff_density_min -0.388
_refine_ls_extinction_method none
_refine_ls_goodness_of_fit_ref 1.067
_refine_ls_hydrogen_treatment constr
_refine_ls_matrix_type full
_refine_ls_number_parameters 531
_refine_ls_number_reflns 6265
_refine_ls_number_restraints 0
_refine_ls_restrained_S_all 1.067
_refine_ls_R_factor_all 0.0642
_refine_ls_R_factor_gt 0.0445
_refine_ls_shift/su_max 0.000
_refine_ls_shift/su_mean 0.000
_refine_ls_structure_factor_coef Fsqd
_refine_ls_weighting_details 'w=1/[\s^2^(Fo^2^)+(0.0457P)^2^+0.2151P] where P=(Fo^2^+2Fc^2^)/3'
_refine_ls_weighting_scheme calc
_refine_ls_wR_factor_gt 0.1044
_refine_ls_wR_factor_ref 0.1136
_reflns_number_gt 4741
_reflns_number_total 6265
_reflns_threshold_expression 'I > 2\s(I)'
_cod_data_source_file hb7615sup1.cif
_cod_data_source_block I
_cod_database_code 2241854
_shelx_space_group_comment
;
The symmetry employed for this shelxl refinement is uniquely defined
by the following loop, which should always be used as a source of
symmetry information in preference to the above space-group names.
They are only intended as comments.
;
_shelx_estimated_absorpt_t_min 0.933
_shelx_estimated_absorpt_t_max 0.992

loop_
_space_group_symop_operation_xyz
'x, y, z'
'-x, -y, -z'

loop_
_atom_site_type_symbol
_atom_site_label
_atom_site_fract_x
_atom_site_fract_y
_atom_site_fract_z
_atom_site_U_iso_or_equiv
_atom_site_adp_type
_atom_site_calc_flag
_atom_site_occupancy
S S1 0.29659(8) 0.39202(4) 0.20930(4) 0.02210(17) Uani d 1
S S2 1.16721(9) 0.10185(4) 0.78289(4) 0.02695(18) Uani d 1
O O1 0.6095(2) 0.23247(11) 0.66818(10) 0.0267(4) Uani d 1
O O2 0.5902(2) 0.10067(11) 0.46454(10) 0.0295(4) Uani d 1
O O3 0.2038(2) 0.50940(11) 0.31822(10) 0.0260(4) Uani d 1
O O4 0.3602(2) 0.30534(11) 0.19780(11) 0.0288(4) Uani d 1
O O5 0.1186(2) 0.42651(12) 0.19829(11) 0.0294(4) Uani d 1
O O6 0.7598(2) 0.48627(11) 0.37801(10) 0.0260(4) Uani d 1
O O7 1.0204(2) 0.17015(12) 0.45730(11) 0.0315(4) Uani d 1
O O8 1.0811(2) 0.30423(11) 0.75749(11) 0.0285(4) Uani d 1
O O9 1.1625(2) 0.01909(11) 0.76253(12) 0.0346(5) Uani d 1
O O10 1.3265(2) 0.12288(12) 0.80359(12) 0.0360(5) Uani d 1
N N1 0.4586(3) 0.31656(13) 0.55273(12) 0.0217(5) Uani d 1
N N2 0.4580(3) 0.25049(13) 0.44580(12) 0.0214(5) Uani d 1
N N3 0.3252(3) 0.40128(13) 0.43281(12) 0.0210(5) Uani d 1
H H3N 0.2896 0.4405 0.4598 0.025 Uiso calc 1
N N4 0.3313(3) 0.37078(13) 0.30805(12) 0.0212(5) Uani d 1
H H4N 0.3867 0.3161 0.3356 0.025 Uiso calc 1
N N5 0.3879(3) 0.57663(15) 0.10476(13) 0.0327(6) Uani d 1
N N6 0.5224(4) 0.62778(16) 0.05092(15) 0.0458(7) Uani d 1
N N7 0.7561(3) 0.31962(15) 0.20532(14) 0.0311(5) Uani d 1
N N8 0.8972(3) 0.26823(15) 0.18460(16) 0.0357(6) Uani d 1
N N9 0.9657(4) 0.3035(2) 0.10352(18) 0.0519(7) Uani d 1
N N10 0.8695(3) 0.3815(2) 0.06687(16) 0.0466(7) Uani d 1
N N11 0.8673(3) 0.41362(13) 0.50271(12) 0.0219(5) Uani d 1
N N12 1.0024(3) 0.25495(13) 0.54475(12) 0.0215(5) Uani d 1
N N13 0.9852(3) 0.34673(13) 0.62868(12) 0.0218(5) Uani d 1
H H13N 0.9551 0.4035 0.6311 0.026 Uiso calc 1
N N14 1.1044(3) 0.19100(13) 0.69852(12) 0.0242(5) Uani d 1
H H14N 1.0987 0.1805 0.6517 0.029 Uiso calc 1
N N15 1.0132(3) 0.13158(14) 0.92857(13) 0.0293(5) Uani d 1
N N16 0.8644(3) 0.11937(15) 0.98511(14) 0.0350(6) Uani d 1
N N17 0.6174(3) -0.04932(14) 0.89155(12) 0.0247(5) Uani d 1
N N18 0.5689(3) -0.07811(14) 0.83420(13) 0.0241(5) Uani d 1
N N19 0.6566(3) -0.03852(15) 0.75612(13) 0.0298(5) Uani d 1
N N20 0.7690(3) 0.01978(15) 0.76081(13) 0.0295(5) Uani d 1
C C1 0.5501(4) 0.30726(18) 0.70047(16) 0.0298(6) Uani d 1
H H1A 0.5859 0.3696 0.6566 0.045 Uiso calc 1
H H1B 0.6036 0.2952 0.7524 0.045 Uiso calc 1
H H1C 0.4206 0.3078 0.7143 0.045 Uiso calc 1
C C2 0.5514(3) 0.23781(16) 0.59675(15) 0.0218(6) Uani d 1
C C3 0.5963(3) 0.16081(16) 0.57120(15) 0.0229(6) Uani d 1
H H3 0.6570 0.1042 0.6051 0.028 Uiso calc 1
C C4 0.5473(3) 0.17177(16) 0.49379(15) 0.0224(6) Uani d 1
C C5 0.4184(3) 0.31774(16) 0.47966(15) 0.0200(5) Uani d 1
C C6 0.5328(4) 0.11182(18) 0.38456(16) 0.0336(7) Uani d 1
H H6A 0.4032 0.1201 0.3896 0.050 Uiso calc 1
H H6B 0.5705 0.0545 0.3715 0.050 Uiso calc 1
H H6C 0.5858 0.1684 0.3383 0.050 Uiso calc 1
C C7 0.2806(3) 0.43161(16) 0.35078(15) 0.0200(5) Uani d 1
C C8 0.4391(4) 0.48225(17) 0.14203(15) 0.0241(6) Uani d 1
C C9 0.6598(4) 0.5660(2) 0.05491(18) 0.0427(8) Uani d 1
H H9 0.7736 0.5832 0.0230 0.051 Uiso calc 1
C C10 0.6187(4) 0.47261(18) 0.11140(15) 0.0281(6) Uani d 1
C C11 0.2159(4) 0.62701(19) 0.11317(18) 0.0393(8) Uani d 1
H H11A 0.2286 0.6964 0.0824 0.059 Uiso calc 1
H H11B 0.1741 0.6133 0.1741 0.059 Uiso calc 1
H H11C 0.1298 0.6050 0.0887 0.059 Uiso calc 1
C C12 0.7435(3) 0.38992(18) 0.12941(16) 0.0272(6) Uani d 1
C C13 0.9717(4) 0.1819(2) 0.2470(2) 0.0522(9) Uani d 1
H H13A 0.9361 0.1250 0.2404 0.078 Uiso calc 1
H H13B 0.9277 0.1791 0.3053 0.078 Uiso calc 1
H H13C 1.1015 0.1837 0.2374 0.078 Uiso calc 1
C C14 0.7391(4) 0.49082(18) 0.29395(15) 0.0278(6) Uani d 1
H H14A 0.8562 0.4869 0.2617 0.042 Uiso calc 1
H H14B 0.6774 0.5516 0.2631 0.042 Uiso calc 1
H H14C 0.6697 0.4370 0.2998 0.042 Uiso calc 1
C C15 0.8417(3) 0.40702(16) 0.42896(15) 0.0217(6) Uani d 1
C C16 0.8940(3) 0.32688(17) 0.40905(16) 0.0239(6) Uani d 1
H H16 0.8781 0.3240 0.3560 0.029 Uiso calc 1
C C17 0.9710(3) 0.25142(17) 0.47177(16) 0.0233(6) Uani d 1
C C18 0.9502(3) 0.33713(16) 0.55572(15) 0.0211(6) Uani d 1
C C19 1.0937(4) 0.09138(17) 0.52594(18) 0.0334(7) Uani d 1
H H19A 1.1971 0.1126 0.5401 0.050 Uiso calc 1
H H19B 1.1298 0.0376 0.5074 0.050 Uiso calc 1
H H19C 1.0038 0.0706 0.5768 0.050 Uiso calc 1
C C20 1.0601(3) 0.28177(16) 0.69881(16) 0.0221(6) Uani d 1
C C21 0.9977(3) 0.09825(16) 0.86629(15) 0.0249(6) Uani d 1
C C22 0.7537(4) 0.07751(18) 0.95834(16) 0.0313(7) Uani d 1
H H22 0.6371 0.0604 0.9865 0.038 Uiso calc 1
C C23 0.8294(4) 0.06179(17) 0.88397(16) 0.0259(6) Uani d 1
C C24 1.1580(4) 0.17922(19) 0.94119(18) 0.0367(7) Uani d 1
H H24A 1.1204 0.1980 0.9906 0.055 Uiso calc 1
H H24B 1.1880 0.2365 0.8895 0.055 Uiso calc 1
H H24C 1.2623 0.1349 0.9519 0.055 Uiso calc 1
C C25 0.7428(3) 0.01230(16) 0.84415(15) 0.0246(6) Uani d 1
C C26 0.4366(4) -0.14953(17) 0.85757(17) 0.0297(6) Uani d 1
H H26A 0.4199 -0.1609 0.8065 0.044 Uiso calc 1
H H26B 0.3240 -0.1263 0.8811 0.044 Uiso calc 1
H H26C 0.4767 -0.2097 0.9009 0.044 Uiso calc 1

loop_
_atom_site_aniso_label
_atom_site_aniso_U_11
_atom_site_aniso_U_22
_atom_site_aniso_U_33
_atom_site_aniso_U_12
_atom_site_aniso_U_13
_atom_site_aniso_U_23
S1 0.0221(4) 0.0230(3) 0.0234(3) 0.0007(3) -0.0029(3) -0.0116(3)
S2 0.0239(4) 0.0192(3) 0.0317(4) 0.0031(3) -0.0010(3) -0.0051(3)
O1 0.0284(11) 0.0289(9) 0.0222(9) 0.0028(8) -0.0049(8) -0.0096(8)
O2 0.0415(12) 0.0205(9) 0.0287(10) 0.0040(8) -0.0094(9) -0.0113(8)
O3 0.0347(11) 0.0193(9) 0.0233(9) 0.0069(8) -0.0078(8) -0.0077(7)
O4 0.0290(11) 0.0271(9) 0.0368(10) -0.0005(8) -0.0028(8) -0.0199(8)
O5 0.0214(11) 0.0373(10) 0.0323(10) 0.0059(8) -0.0076(8) -0.0165(8)
O6 0.0316(11) 0.0263(9) 0.0235(9) 0.0038(8) -0.0092(8) -0.0121(7)
O7 0.0377(12) 0.0265(9) 0.0370(11) 0.0034(8) -0.0042(9) -0.0208(8)
O8 0.0362(12) 0.0238(9) 0.0264(10) 0.0031(8) -0.0085(8) -0.0099(8)
O9 0.0368(12) 0.0196(9) 0.0421(11) 0.0040(8) 0.0031(9) -0.0105(8)
O10 0.0221(11) 0.0329(10) 0.0472(12) 0.0008(8) -0.0071(9) -0.0086(9)
N1 0.0205(12) 0.0218(10) 0.0205(11) -0.0026(9) -0.0011(9) -0.0058(9)
N2 0.0213(12) 0.0178(10) 0.0232(11) 0.0003(8) -0.0016(9) -0.0066(9)
N3 0.0238(12) 0.0198(10) 0.0197(11) 0.0026(8) -0.0019(9) -0.0093(8)
N4 0.0246(13) 0.0171(10) 0.0196(10) 0.0053(8) -0.0032(9) -0.0057(8)
N5 0.0399(15) 0.0255(11) 0.0251(12) 0.0036(10) -0.0017(11) -0.0037(10)
N6 0.0538(19) 0.0303(13) 0.0362(14) -0.0034(12) 0.0064(13) 0.0013(11)
N7 0.0271(14) 0.0277(12) 0.0424(14) -0.0009(10) -0.0050(11) -0.0173(11)
N8 0.0252(14) 0.0316(12) 0.0614(17) 0.0047(10) -0.0119(12) -0.0288(12)
N9 0.0380(17) 0.0719(19) 0.0605(19) 0.0015(14) -0.0009(14) -0.0443(16)
N10 0.0320(16) 0.0691(18) 0.0476(16) 0.0033(13) 0.0005(12) -0.0354(14)
N11 0.0210(12) 0.0222(10) 0.0233(11) -0.0020(9) -0.0005(9) -0.0102(9)
N12 0.0188(12) 0.0194(10) 0.0277(12) -0.0023(8) 0.0000(9) -0.0112(9)
N13 0.0262(13) 0.0164(10) 0.0257(11) 0.0031(8) -0.0074(9) -0.0105(9)
N14 0.0302(13) 0.0196(10) 0.0196(11) 0.0033(9) 0.0006(9) -0.0066(9)
N15 0.0332(15) 0.0229(11) 0.0283(12) -0.0032(9) -0.0063(10) -0.0046(9)
N16 0.0431(16) 0.0301(12) 0.0271(12) -0.0043(11) 0.0035(11) -0.0083(10)
N17 0.0276(13) 0.0261(11) 0.0213(11) 0.0023(9) -0.0047(9) -0.0103(9)
N18 0.0244(13) 0.0236(11) 0.0244(12) 0.0058(9) -0.0062(10) -0.0097(9)
N19 0.0337(15) 0.0309(12) 0.0215(12) 0.0039(10) -0.0019(10) -0.0085(10)
N20 0.0323(14) 0.0287(12) 0.0223(12) 0.0013(10) -0.0022(10) -0.0055(9)
C1 0.0329(17) 0.0333(14) 0.0283(14) -0.0024(12) -0.0032(12) -0.0171(12)
C2 0.0183(14) 0.0257(13) 0.0189(13) -0.0025(10) 0.0006(10) -0.0064(10)
C3 0.0201(15) 0.0198(12) 0.0239(13) 0.0000(10) -0.0025(11) -0.0033(10)
C4 0.0208(15) 0.0191(12) 0.0242(13) -0.0038(10) 0.0013(11) -0.0057(10)
C5 0.0153(14) 0.0200(12) 0.0221(13) -0.0055(10) 0.0001(10) -0.0049(10)
C6 0.048(2) 0.0288(14) 0.0254(14) 0.0016(13) -0.0055(13) -0.0130(12)
C7 0.0187(14) 0.0172(12) 0.0224(13) -0.0037(10) 0.0002(10) -0.0061(10)
C8 0.0308(16) 0.0236(13) 0.0180(13) -0.0003(11) -0.0026(11) -0.0086(10)
C9 0.045(2) 0.0371(16) 0.0341(17) -0.0085(14) 0.0087(14) -0.0040(13)
C10 0.0319(17) 0.0302(14) 0.0207(13) -0.0044(12) 0.0026(12) -0.0098(11)
C11 0.047(2) 0.0314(15) 0.0322(16) 0.0151(13) -0.0080(14) -0.0075(13)
C12 0.0226(16) 0.0330(14) 0.0294(15) -0.0038(11) 0.0002(12) -0.0164(12)
C13 0.042(2) 0.0348(16) 0.085(3) 0.0064(14) -0.0173(18) -0.0268(17)
C14 0.0323(17) 0.0321(14) 0.0224(14) 0.0030(12) -0.0082(12) -0.0133(11)
C15 0.0157(14) 0.0254(13) 0.0256(14) -0.0040(10) 0.0009(11) -0.0119(11)
C16 0.0229(15) 0.0280(13) 0.0238(13) -0.0051(11) 0.0001(11) -0.0133(11)
C17 0.0185(15) 0.0240(13) 0.0304(14) -0.0047(10) 0.0028(11) -0.0151(11)
C18 0.0177(14) 0.0198(12) 0.0241(13) -0.0023(10) 0.0003(11) -0.0074(10)
C19 0.0363(18) 0.0193(13) 0.0460(17) 0.0026(11) -0.0045(14) -0.0150(12)
C20 0.0192(15) 0.0191(12) 0.0249(14) -0.0002(10) 0.0002(11) -0.0063(11)
C21 0.0276(16) 0.0201(12) 0.0225(13) 0.0031(11) -0.0040(11) -0.0040(10)
C22 0.0332(18) 0.0277(14) 0.0291(15) -0.0044(12) 0.0031(13) -0.0085(12)
C23 0.0269(16) 0.0213(12) 0.0249(14) 0.0015(11) -0.0010(11) -0.0053(11)
C24 0.0420(19) 0.0344(15) 0.0341(16) -0.0048(13) -0.0132(14) -0.0096(13)
C25 0.0243(16) 0.0198(12) 0.0245(14) 0.0037(11) -0.0008(11) -0.0050(11)
C26 0.0312(17) 0.0281(14) 0.0329(15) -0.0003(12) -0.0039(12) -0.0154(12)

loop_
_atom_type_symbol
_atom_type_description
_atom_type_scat_dispersion_real
_atom_type_scat_dispersion_imag
_atom_type_scat_source
C C 0.0033 0.0016 'International Tables Vol C Tables 4.2.6.8 and 6.1.1.4'
H H 0.0000 0.0000 'International Tables Vol C Tables 4.2.6.8 and 6.1.1.4'
N N 0.0061 0.0033 'International Tables Vol C Tables 4.2.6.8 and 6.1.1.4'
O O 0.0106 0.0060 'International Tables Vol C Tables 4.2.6.8 and 6.1.1.4'
S S 0.1246 0.1234 'International Tables Vol C Tables 4.2.6.8 and 6.1.1.4'

loop_
_geom_angle_atom_site_label_1
_geom_angle_atom_site_label_2
_geom_angle_atom_site_label_3
_geom_angle
O5 S1 O4 120.08(11)
O5 S1 N4 110.06(10)
O4 S1 N4 103.25(10)
O5 S1 C8 108.81(11)
O4 S1 C8 107.74(11)
N4 S1 C8 105.99(11)
O10 S2 O9 119.77(11)
O10 S2 N14 110.51(11)
O9 S2 N14 103.83(11)
O10 S2 C21 108.05(13)
O9 S2 C21 109.42(12)
N14 S2 C21 104.16(11)
C2 O1 C1 117.82(19)
C4 O2 C6 117.94(19)
C15 O6 C14 117.12(18)
C17 O7 C19 116.6(2)
C5 N1 C2 114.6(2)
C5 N2 C4 114.8(2)
C7 N3 C5 129.9(2)
C7 N3 H3N 115.0
C5 N3 H3N 115.0
C7 N4 S1 125.14(16)
C7 N4 H4N 117.4
S1 N4 H4N 117.4
N6 N5 C8 111.0(2)
N6 N5 C11 118.1(2)
C8 N5 C11 130.9(2)
C9 N6 N5 105.9(2)
C12 N7 N8 100.5(2)
N9 N8 N7 114.3(2)
N9 N8 C13 122.4(2)
N7 N8 C13 123.2(2)
N8 N9 N10 106.2(2)
N9 N10 C12 106.2(2)
C18 N11 C15 115.0(2)
C17 N12 C18 115.4(2)
C18 N13 C20 130.6(2)
C18 N13 H13N 114.7
C20 N13 H13N 114.7
C20 N14 S2 122.10(18)
C20 N14 H14N 119.0
S2 N14 H14N 119.0
N16 N15 C21 111.3(2)
N16 N15 C24 117.3(2)
C21 N15 C24 131.4(2)
C22 N16 N15 105.5(2)
N18 N17 C25 102.1(2)
N19 N18 N17 113.8(2)
N19 N18 C26 124.1(2)
N17 N18 C26 122.0(2)
N18 N19 N20 106.5(2)
N19 N20 C25 105.9(2)
O1 C1 H1A 109.5
O1 C1 H1B 109.5
H1A C1 H1B 109.5
O1 C1 H1C 109.5
H1A C1 H1C 109.5
H1B C1 H1C 109.5
O1 C2 N1 119.3(2)
O1 C2 C3 117.0(2)
N1 C2 C3 123.7(2)
C4 C3 C2 115.6(2)
C4 C3 H3 122.2
C2 C3 H3 122.2
O2 C4 N2 118.3(2)
O2 C4 C3 118.6(2)
N2 C4 C3 123.1(2)
N1 C5 N2 128.1(2)
N1 C5 N3 114.3(2)
N2 C5 N3 117.5(2)
O2 C6 H6A 109.5
O2 C6 H6B 109.5
H6A C6 H6B 109.5
O2 C6 H6C 109.5
H6A C6 H6C 109.5
H6B C6 H6C 109.5
O3 C7 N4 122.6(2)
O3 C7 N3 121.2(2)
N4 C7 N3 116.2(2)
N5 C8 C10 107.4(2)
N5 C8 S1 124.3(2)
C10 C8 S1 128.17(18)
N6 C9 C10 112.4(3)
N6 C9 H9 123.8
C10 C9 H9 123.8
C9 C10 C8 103.2(2)
C9 C10 C12 124.8(3)
C8 C10 C12 132.0(2)
N5 C11 H11A 109.5
N5 C11 H11B 109.5
H11A C11 H11B 109.5
N5 C11 H11C 109.5
H11A C11 H11C 109.5
H11B C11 H11C 109.5
N7 C12 N10 112.7(2)
N7 C12 C10 126.6(2)
N10 C12 C10 120.5(2)
N8 C13 H13A 109.5
N8 C13 H13B 109.5
H13A C13 H13B 109.5
N8 C13 H13C 109.5
H13A C13 H13C 109.5
H13B C13 H13C 109.5
O6 C14 H14A 109.5
O6 C14 H14B 109.5
H14A C14 H14B 109.5
O6 C14 H14C 109.5
H14A C14 H14C 109.5
H14B C14 H14C 109.5
O6 C15 N11 112.2(2)
O6 C15 C16 124.5(2)
N11 C15 C16 123.3(2)
C17 C16 C15 115.3(2)
C17 C16 H16 122.3
C15 C16 H16 122.3
N12 C17 O7 118.0(2)
N12 C17 C16 123.7(2)
O7 C17 C16 118.3(2)
N11 C18 N12 127.2(2)
N11 C18 N13 114.6(2)
N12 C18 N13 118.2(2)
O7 C19 H19A 109.5
O7 C19 H19B 109.5
H19A C19 H19B 109.5
O7 C19 H19C 109.5
H19A C19 H19C 109.5
H19B C19 H19C 109.5
O8 C20 N14 122.8(2)
O8 C20 N13 120.8(2)
N14 C20 N13 116.4(2)
N15 C21 C23 107.4(2)
N15 C21 S2 123.5(2)
C23 C21 S2 129.0(2)
N16 C22 C23 112.2(3)
N16 C22 H22 123.9
C23 C22 H22 123.9
C21 C23 C22 103.6(2)
C21 C23 C25 132.5(2)
C22 C23 C25 123.8(2)
N15 C24 H24A 109.5
N15 C24 H24B 109.5
H24A C24 H24B 109.5
N15 C24 H24C 109.5
H24A C24 H24C 109.5
H24B C24 H24C 109.5
N17 C25 N20 111.8(2)
N17 C25 C23 119.4(2)
N20 C25 C23 128.8(2)
N18 C26 H26A 109.5
N18 C26 H26B 109.5
H26A C26 H26B 109.5
N18 C26 H26C 109.5
H26A C26 H26C 109.5
H26B C26 H26C 109.5

loop_
_geom_bond_atom_site_label_1
_geom_bond_atom_site_label_2
_geom_bond_distance
S1 O5 1.4212(18)
S1 O4 1.4238(16)
S1 N4 1.647(2)
S1 C8 1.745(3)
S2 O10 1.420(2)
S2 O9 1.4267(18)
S2 N14 1.6431(19)
S2 C21 1.747(3)
O1 C2 1.333(3)
O1 C1 1.443(3)
O2 C4 1.342(3)
O2 C6 1.441(3)
O3 C7 1.222(3)
O6 C15 1.340(3)
O6 C14 1.440(3)
O7 C17 1.349(3)
O7 C19 1.447(3)
O8 C20 1.211(3)
N1 C5 1.323(3)
N1 C2 1.338(3)
N2 C5 1.338(3)
N2 C4 1.345(3)
N3 C7 1.380(3)
N3 C5 1.399(3)
N3 H3N 0.8800
N4 C7 1.370(3)
N4 H4N 0.8800
N5 N6 1.341(3)
N5 C8 1.361(3)
N5 C11 1.465(3)
N6 C9 1.324(4)
N7 C12 1.328(3)
N7 N8 1.344(3)
N8 N9 1.310(3)
N8 C13 1.458(4)
N9 N10 1.312(3)
N10 C12 1.350(3)
N11 C18 1.333(3)
N11 C15 1.345(3)
N12 C17 1.326(3)
N12 C18 1.338(3)
N13 C18 1.376(3)
N13 C20 1.384(3)
N13 H13N 0.8800
N14 C20 1.380(3)
N14 H14N 0.8800
N15 N16 1.343(3)
N15 C21 1.364(3)
N15 C24 1.467(4)
N16 C22 1.336(4)
N17 N18 1.327(3)
N17 C25 1.336(3)
N18 N19 1.323(3)
N18 C26 1.451(3)
N19 N20 1.324(3)
N20 C25 1.362(3)
C1 H1A 0.9800
C1 H1B 0.9800
C1 H1C 0.9800
C2 C3 1.387(3)
C3 C4 1.373(3)
C3 H3 0.9500
C6 H6A 0.9800
C6 H6B 0.9800
C6 H6C 0.9800
C8 C10 1.400(4)
C9 C10 1.398(4)
C9 H9 0.9500
C10 C12 1.455(3)
C11 H11A 0.9800
C11 H11B 0.9800
C11 H11C 0.9800
C13 H13A 0.9800
C13 H13B 0.9800
C13 H13C 0.9800
C14 H14A 0.9800
C14 H14B 0.9800
C14 H14C 0.9800
C15 C16 1.384(3)
C16 C17 1.382(3)
C16 H16 0.9500
C19 H19A 0.9800
C19 H19B 0.9800
C19 H19C 0.9800
C21 C23 1.393(4)
C22 C23 1.400(3)
C22 H22 0.9500
C23 C25 1.449(4)
C24 H24A 0.9800
C24 H24B 0.9800
C24 H24C 0.9800
C26 H26A 0.9800
C26 H26B 0.9800
C26 H26C 0.9800

loop_
_geom_hbond_atom_site_label_D
_geom_hbond_atom_site_label_H
_geom_hbond_atom_site_label_A
_geom_hbond_site_symmetry_A
_geom_hbond_distance_DH
_geom_hbond_distance_HA
_geom_hbond_distance_DA
_geom_hbond_angle_DHA
N3 H3N N11 2_666 0.88 2.65 3.494(3) 162
N4 H4N N2 . 0.88 1.89 2.611(3) 138
N13 H13N O3 2_666 0.88 2.04 2.844(2) 151
N14 H14N N12 . 0.88 1.95 2.636(3) 134
C1 H1C O8 1_455 0.98 2.58 3.559(3) 178
C11 H11B O3 . 0.98 2.38 3.236(3) 146
C11 H11B O8 2_666 0.98 2.57 3.278(3) 129
C11 H11C N10 2_665 0.98 2.58 3.290(4) 130
C13 H13A O9 2_756 0.98 2.40 3.374(4) 175
C14 H14A O5 1_655 0.98 2.39 3.335(3) 162
C22 H22 N17 2_657 0.95 2.57 3.435(3) 152
C24 H24B O8 . 0.98 2.33 3.080(3) 133
C26 H26B N16 2_657 0.98 2.52 3.376(3) 146

loop_
_geom_torsion_atom_site_label_1
_geom_torsion_atom_site_label_2
_geom_torsion_atom_site_label_3
_geom_torsion_atom_site_label_4
_geom_torsion
O5 S1 N4 C7 -46.2(2)
O4 S1 N4 C7 -175.6(2)
C8 S1 N4 C7 71.3(2)
C8 N5 N6 C9 -0.8(3)
C11 N5 N6 C9 -179.6(3)
C12 N7 N8 N9 0.2(3)
C12 N7 N8 C13 178.5(3)
N7 N8 N9 N10 -0.1(3)
C13 N8 N9 N10 -178.4(3)
N8 N9 N10 C12 -0.1(3)
O10 S2 N14 C20 -62.4(2)
O9 S2 N14 C20 167.96(19)
C21 S2 N14 C20 53.4(2)
C21 N15 N16 C22 0.2(3)
C24 N15 N16 C22 178.3(2)
C25 N17 N18 N19 0.3(2)
C25 N17 N18 C26 177.8(2)
N17 N18 N19 N20 -0.2(3)
C26 N18 N19 N20 -177.7(2)
N18 N19 N20 C25 0.0(2)
C1 O1 C2 N1 7.6(3)
C1 O1 C2 C3 -174.1(2)
C5 N1 C2 O1 175.3(2)
C5 N1 C2 C3 -2.9(3)
O1 C2 C3 C4 -174.8(2)
N1 C2 C3 C4 3.4(4)
C6 O2 C4 N2 -1.9(3)
C6 O2 C4 C3 178.0(2)
C5 N2 C4 O2 179.3(2)
C5 N2 C4 C3 -0.6(3)
C2 C3 C4 O2 178.6(2)
C2 C3 C4 N2 -1.5(4)
C2 N1 C5 N2 0.5(4)
C2 N1 C5 N3 -178.47(19)
C4 N2 C5 N1 1.2(4)
C4 N2 C5 N3 -179.9(2)
C7 N3 C5 N1 171.6(2)
C7 N3 C5 N2 -7.5(4)
S1 N4 C7 O3 -0.4(4)
S1 N4 C7 N3 -178.80(17)
C5 N3 C7 O3 -177.1(2)
C5 N3 C7 N4 1.4(4)
N6 N5 C8 C10 1.2(3)
C11 N5 C8 C10 179.8(3)
N6 N5 C8 S1 -174.8(2)
C11 N5 C8 S1 3.8(4)
O5 S1 C8 N5 16.9(3)
O4 S1 C8 N5 148.5(2)
N4 S1 C8 N5 -101.5(2)
O5 S1 C8 C10 -158.3(2)
O4 S1 C8 C10 -26.6(3)
N4 S1 C8 C10 83.4(3)
N5 N6 C9 C10 0.1(3)
N6 C9 C10 C8 0.5(3)
N6 C9 C10 C12 -179.5(3)
N5 C8 C10 C9 -1.0(3)
S1 C8 C10 C9 174.8(2)
N5 C8 C10 C12 179.0(3)
S1 C8 C10 C12 -5.2(5)
N8 N7 C12 N10 -0.2(3)
N8 N7 C12 C10 -176.4(3)
N9 N10 C12 N7 0.2(3)
N9 N10 C12 C10 176.7(3)
C9 C10 C12 N7 140.6(3)
C8 C10 C12 N7 -39.5(5)
C9 C10 C12 N10 -35.4(4)
C8 C10 C12 N10 144.6(3)
C14 O6 C15 N11 174.7(2)
C14 O6 C15 C16 -5.5(3)
C18 N11 C15 O6 -179.3(2)
C18 N11 C15 C16 0.9(3)
O6 C15 C16 C17 -177.9(2)
N11 C15 C16 C17 1.9(4)
C18 N12 C17 O7 -179.8(2)
C18 N12 C17 C16 1.6(3)
C19 O7 C17 N12 3.8(3)
C19 O7 C17 C16 -177.5(2)
C15 C16 C17 N12 -3.2(4)
C15 C16 C17 O7 178.2(2)
C15 N11 C18 N12 -2.9(4)
C15 N11 C18 N13 176.3(2)
C17 N12 C18 N11 1.7(4)
C17 N12 C18 N13 -177.5(2)
C20 N13 C18 N11 176.5(2)
C20 N13 C18 N12 -4.2(4)
S2 N14 C20 O8 7.5(3)
S2 N14 C20 N13 -171.02(17)
C18 N13 C20 O8 179.7(2)
C18 N13 C20 N14 -1.8(4)
N16 N15 C21 C23 -0.4(3)
C24 N15 C21 C23 -178.2(2)
N16 N15 C21 S2 -179.42(17)
C24 N15 C21 S2 2.8(4)
O10 S2 C21 N15 13.3(2)
O9 S2 C21 N15 145.26(19)
N14 S2 C21 N15 -104.2(2)
O10 S2 C21 C23 -165.5(2)
O9 S2 C21 C23 -33.5(3)
N14 S2 C21 C23 77.0(2)
N15 N16 C22 C23 0.1(3)
N15 C21 C23 C22 0.4(3)
S2 C21 C23 C22 179.38(19)
N15 C21 C23 C25 -175.6(2)
S2 C21 C23 C25 3.4(4)
N16 C22 C23 C21 -0.3(3)
N16 C22 C23 C25 176.1(2)
N18 N17 C25 N20 -0.2(3)
N18 N17 C25 C23 179.0(2)
N19 N20 C25 N17 0.1(3)
N19 N20 C25 C23 -179.0(2)
C21 C23 C25 N17 151.6(3)
C22 C23 C25 N17 -23.7(4)
C21 C23 C25 N20 -29.3(4)
C22 C23 C25 N20 155.4(2)

_cod_database_fobs_code 2241854
